data_7046939
loop_
_publ_author_name
'Wi\'sniewska, A'
'Grubba, R.'
'Ponikiewski, \/L'
'Zauliczny, M.'
'Pikies, J.'

_publ_section_title
;
 The new diphosphanylphosphido complexes of tungsten(vi) and
 molybdenum(vi). Their synthesis, structures and properties.
;
_journal_issue 30
_journal_name_full 'Dalton transactions (Cambridge, England : 2003)'
_journal_page_first 10213
_journal_page_last 10222
_journal_paper_doi 10.1039/c8dt01977k
_journal_volume 47
_journal_year 2018
_chemical_formula_moiety 'C24 H54 Li N2 O2 P3'
_chemical_formula_sum 'C24 H54 Li N2 O2 P3'
_chemical_formula_weight 502.54
_chemical_properties_physical Air-sensitive,Moisture-sensitive,Oxygen-sensitive
_space_group_IT_number 14
_space_group_name_Hall '-P 2yn'
_space_group_name_H-M_alt 'P 1 21/n 1'
_symmetry_cell_setting monoclinic
_symmetry_Int_Tables_number 14
_symmetry_space_group_name_Hall '-P 2yn'
_symmetry_space_group_name_H-M 'P 1 21/n 1'
_atom_sites_solution_hydrogens geom
_audit_conform_dict_location ftp://ftp.iucr.org/pub/cif_core.dic
_audit_conform_dict_name cif_core.dic
_audit_conform_dict_version 2.4.3
_audit_creation_date 2018-06-27
_audit_creation_method 'WinGX routine CIF_UPDATE'
_audit_update_record
;
2018-07-04 deposited with the CCDC.
2018-07-05 downloaded from the CCDC.
;
_cell_angle_alpha 90
_cell_angle_beta 95.954(4)
_cell_angle_gamma 90
_cell_formula_units_Z 4
_cell_length_a 9.1291(5)
_cell_length_b 17.0931(6)
_cell_length_c 19.4531(10)
_cell_measurement_reflns_used 9685
_cell_measurement_temperature 120(2)
_cell_measurement_theta_max 25.00
_cell_measurement_theta_min 3.18
_cell_measurement_wavelength 0.71073
_cell_volume 3019.2(3)
_computing_cell_refinement 'STOE X-AREA'
_computing_data_collection 'STOE X-AREA'
_computing_data_reduction 'STOE X-RED'
_computing_molecular_graphics 'Ortep for Windows (Farrugia, 2012)'
_computing_publication_material 'WinGX publication routines (Farrugia, 2012)'
_computing_structure_refinement 'SHELXL-2018/1 (Sheldrick, 2018)'
_diffrn_ambient_temperature 120(2)
_diffrn_detector 'image plate (34 cm diameter)'
_diffrn_detector_area_resol_mean 6.67
_diffrn_detector_type STOE
_diffrn_measured_fraction_theta_full 0.977
_diffrn_measured_fraction_theta_max 0.983
_diffrn_measurement_details ' 138 frames, detector distance = 100 mm'
_diffrn_measurement_device '2-circle goniometer'
_diffrn_measurement_device_type 'STOE IPDS 2T'
_diffrn_measurement_method 'rotation method'
_diffrn_radiation_collimation '0.6 mm diameter'
_diffrn_radiation_monochromator 'parabolic x-ray mirror'
_diffrn_radiation_polarisn_norm 270
_diffrn_radiation_probe x-ray
_diffrn_radiation_type MoK\a
_diffrn_radiation_wavelength 0.71073
_diffrn_reflns_av_R_equivalents 0.0403
_diffrn_reflns_av_unetI/netI 0.043
_diffrn_reflns_Laue_measured_fraction_full 0.977
_diffrn_reflns_Laue_measured_fraction_max 0.983
_diffrn_reflns_limit_h_max 12
_diffrn_reflns_limit_h_min -12
_diffrn_reflns_limit_k_max 19
_diffrn_reflns_limit_k_min -22
_diffrn_reflns_limit_l_max 25
_diffrn_reflns_limit_l_min -20
_diffrn_reflns_number 15290
_diffrn_reflns_point_group_measured_fraction_full 0.977
_diffrn_reflns_point_group_measured_fraction_max 0.983
_diffrn_reflns_theta_full 25.242
_diffrn_reflns_theta_max 27.999
_diffrn_reflns_theta_min 3.148
_diffrn_source 'GeniX Mo, 0.05 x 0.05 mm2 microfocus'
_diffrn_source_current 1.000
_diffrn_source_power 0.050
_diffrn_source_voltage 50
_diffrn_standards_number 0
_exptl_absorpt_coefficient_mu 0.218
_exptl_absorpt_correction_type none
_exptl_crystal_colour colourless
_exptl_crystal_density_diffrn 1.106
_exptl_crystal_density_method 'not measured'
_exptl_crystal_description block
_exptl_crystal_F_000 1104
_exptl_crystal_size_max 0.18
_exptl_crystal_size_mid 0.17
_exptl_crystal_size_min 0.15
_refine_diff_density_max 0.296
_refine_diff_density_min -0.44
_refine_diff_density_rms 0.07
_refine_ls_extinction_method none
_refine_ls_goodness_of_fit_ref 1.065
_refine_ls_hydrogen_treatment constr
_refine_ls_matrix_type full
_refine_ls_number_constraints 0
_refine_ls_number_parameters 289
_refine_ls_number_reflns 7163
_refine_ls_number_restraints 0
_refine_ls_restrained_S_all 1.065
_refine_ls_R_factor_all 0.07
_refine_ls_R_factor_gt 0.0479
_refine_ls_shift/su_max 0.001
_refine_ls_shift/su_mean 0
_refine_ls_structure_factor_coef Fsqd
_refine_ls_weighting_details 'w=1/[\s^2^(Fo^2^)+(0.0643P)^2^+1.5523P] where P=(Fo^2^+2Fc^2^)/3'
_refine_ls_weighting_scheme calc
_refine_ls_wR_factor_gt 0.1176
_refine_ls_wR_factor_ref 0.1362
_reflns_Friedel_coverage 0
_reflns_number_gt 5403
_reflns_number_total 7163
_reflns_threshold_expression 'I > 2\s(I)'
_cod_data_source_file c8dt01977k2.cif
_cod_data_source_block global
_cod_depositor_comments 'Adding full bibliography for 7046939--7046943.cif.'
_cod_original_sg_symbol_H-M 'P 21/n'
_cod_database_code 7046939
_shelx_estimated_absorpt_t_min 0.962
_shelx_estimated_absorpt_t_max 0.968

loop_
_symmetry_equiv_pos_as_xyz
'x, y, z'
'-x+1/2, y+1/2, -z+1/2'
'-x, -y, -z'
'x-1/2, -y-1/2, z-1/2'

loop_
_atom_site_label
_atom_site_type_symbol
_atom_site_fract_x
_atom_site_fract_y
_atom_site_fract_z
_atom_site_U_iso_or_equiv
_atom_site_adp_type
_atom_site_occupancy
_atom_site_site_symmetry_order
_atom_site_calc_flag
_atom_site_refinement_flags_posn
_atom_site_refinement_flags_adp
P2 P 0.13595(5) 0.60119(3) 0.83162(3) 0.02635(12) Uani 1 1 d . .
P1 P 0.16371(6) 0.55443(3) 0.72985(3) 0.03075(13) Uani 1 1 d . .
P3 P 0.09958(5) 0.66499(3) 0.68064(3) 0.02708(12) Uani 1 1 d . .
Li32 Li 0.1468(4) 0.7416(2) 0.78993(18) 0.0321(7) Uani 1 1 d . .
O1 O 0.00916(16) 0.82067(8) 0.81223(8) 0.0367(3) Uani 1 1 d . .
O2 O 0.33274(15) 0.79314(9) 0.79553(8) 0.0355(3) Uani 1 1 d . .
C1 C -0.0471(2) 0.56422(12) 0.85792(11) 0.0327(4) Uani 1 1 d . .
C2 C -0.1619(2) 0.59864(15) 0.80355(13) 0.0441(5) Uani 1 1 d . .
H2A H -0.151053 0.655659 0.802545 0.066 Uiso 1 1 calc R U
H2B H -0.147508 0.577043 0.758072 0.066 Uiso 1 1 calc R U
H2C H -0.260826 0.585315 0.815144 0.066 Uiso 1 1 calc R U
C3 C -0.0666(3) 0.47599(14) 0.85832(15) 0.0480(6) Uani 1 1 d . .
H3A H 0.006305 0.452835 0.892969 0.072 Uiso 1 1 calc R U
H3B H -0.165912 0.463233 0.86966 0.072 Uiso 1 1 calc R U
H3C H -0.052594 0.454962 0.812587 0.072 Uiso 1 1 calc R U
C4 C -0.0772(3) 0.59794(16) 0.92800(13) 0.0462(6) Uani 1 1 d . .
H4A H -0.064568 0.654869 0.927525 0.069 Uiso 1 1 calc R U
H4B H -0.178279 0.58537 0.936871 0.069 Uiso 1 1 calc R U
H4C H -0.008022 0.57518 0.964455 0.069 Uiso 1 1 calc R U
C5 C 0.2936(2) 0.55488(12) 0.88877(11) 0.0326(4) Uani 1 1 d . .
C6 C 0.3055(3) 0.46632(15) 0.88161(14) 0.0502(6) Uani 1 1 d . .
H6A H 0.310896 0.452803 0.83298 0.075 Uiso 1 1 calc R U
H6B H 0.394443 0.447775 0.909349 0.075 Uiso 1 1 calc R U
H6C H 0.218701 0.441478 0.897896 0.075 Uiso 1 1 calc R U
C7 C 0.2854(3) 0.57448(17) 0.96454(12) 0.0501(6) Uani 1 1 d . .
H7A H 0.196463 0.551065 0.980002 0.075 Uiso 1 1 calc R U
H7B H 0.372476 0.553608 0.99222 0.075 Uiso 1 1 calc R U
H7C H 0.281923 0.631397 0.970224 0.075 Uiso 1 1 calc R U
C8 C 0.4329(3) 0.59210(18) 0.86644(15) 0.0546(7) Uani 1 1 d . .
H8A H 0.440402 0.580173 0.817655 0.082 Uiso 1 1 calc R U
H8B H 0.428612 0.648917 0.872657 0.082 Uiso 1 1 calc R U
H8C H 0.519165 0.571128 0.894654 0.082 Uiso 1 1 calc R U
C9 C 0.2216(2) 0.75561(12) 0.58846(11) 0.0366(5) Uani 1 1 d . .
H9A H 0.325513 0.770687 0.585627 0.044 Uiso 1 1 calc R U
H9B H 0.179448 0.793423 0.619555 0.044 Uiso 1 1 calc R U
C10 C 0.1391(3) 0.76334(15) 0.51718(12) 0.0450(5) Uani 1 1 d . .
H10A H 0.147192 0.817224 0.50078 0.067 Uiso 1 1 calc R U
H10B H 0.18162 0.727504 0.485295 0.067 Uiso 1 1 calc R U
H10C H 0.03516 0.750301 0.519315 0.067 Uiso 1 1 calc R U
C11 C 0.2735(2) 0.61442(12) 0.57958(11) 0.0350(4) Uani 1 1 d . .
H11A H 0.214035 0.61187 0.534097 0.042 Uiso 1 1 calc R U
H11B H 0.261288 0.564218 0.603719 0.042 Uiso 1 1 calc R U
C12 C 0.4344(3) 0.62502(16) 0.56860(14) 0.0493(6) Uani 1 1 d . .
H12A H 0.466539 0.581213 0.541318 0.074 Uiso 1 1 calc R U
H12B H 0.446747 0.674158 0.543896 0.074 Uiso 1 1 calc R U
H12C H 0.493986 0.62652 0.613497 0.074 Uiso 1 1 calc R U
C13 C -0.1233(3) 0.58283(13) 0.60292(12) 0.0408(5) Uani 1 1 d . .
H13A H -0.214664 0.566472 0.622207 0.049 Uiso 1 1 calc R U
H13B H -0.048119 0.542011 0.615132 0.049 Uiso 1 1 calc R U
C14 C -0.1533(3) 0.58606(15) 0.52556(13) 0.0471(6) Uani 1 1 d . .
H14A H -0.186766 0.534627 0.508042 0.071 Uiso 1 1 calc R U
H14B H -0.229921 0.625081 0.512632 0.071 Uiso 1 1 calc R U
H14C H -0.062977 0.600561 0.505539 0.071 Uiso 1 1 calc R U
C15 C -0.1864(2) 0.70943(14) 0.65406(12) 0.0396(5) Uani 1 1 d . .
H15A H -0.149527 0.737214 0.697061 0.047 Uiso 1 1 calc R U
H15B H -0.273237 0.678372 0.664052 0.047 Uiso 1 1 calc R U
C16 C -0.2358(3) 0.76972(15) 0.59948(14) 0.0533(6) Uani 1 1 d . .
H16A H -0.312165 0.802951 0.616105 0.08 Uiso 1 1 calc R U
H16B H -0.151557 0.802101 0.590049 0.08 Uiso 1 1 calc R U
H16C H -0.27556 0.743119 0.556962 0.08 Uiso 1 1 calc R U
C17 C -0.0284(2) 0.83847(13) 0.88040(12) 0.0366(5) Uani 1 1 d . .
H17A H 0.047129 0.817677 0.915895 0.044 Uiso 1 1 calc R U
H17B H -0.124964 0.81534 0.887837 0.044 Uiso 1 1 calc R U
C18 C -0.0349(3) 0.92683(14) 0.88422(13) 0.0452(5) Uani 1 1 d . .
H18A H -0.109858 0.944194 0.914208 0.054 Uiso 1 1 calc R U
H18B H 0.061956 0.948962 0.901961 0.054 Uiso 1 1 calc R U
C19 C -0.0770(3) 0.95046(13) 0.80991(13) 0.0432(5) Uani 1 1 d . .
H19A H -0.18478 0.947166 0.797638 0.052 Uiso 1 1 calc R U
H19B H -0.043369 1.004226 0.800971 0.052 Uiso 1 1 calc R U
C20 C 0.0030(3) 0.89109(13) 0.77096(13) 0.0404(5) Uani 1 1 d . .
H20A H -0.050558 0.881368 0.724855 0.049 Uiso 1 1 calc R U
H20B H 0.103529 0.909617 0.764783 0.049 Uiso 1 1 calc R U
C21 C 0.3886(2) 0.83901(13) 0.85494(12) 0.0365(5) Uani 1 1 d . .
H21A H 0.38819 0.807884 0.897841 0.044 Uiso 1 1 calc R U
H21B H 0.327371 0.886273 0.858965 0.044 Uiso 1 1 calc R U
C22 C 0.5443(2) 0.86160(12) 0.84314(12) 0.0351(4) Uani 1 1 d . .
H22A H 0.608384 0.865121 0.887318 0.042 Uiso 1 1 calc R U
H22B H 0.546552 0.912135 0.818401 0.042 Uiso 1 1 calc R U
C23 C 0.5906(2) 0.79429(13) 0.79886(13) 0.0402(5) Uani 1 1 d . .
H23A H 0.671158 0.810018 0.77139 0.048 Uiso 1 1 calc R U
H23B H 0.622157 0.748185 0.827443 0.048 Uiso 1 1 calc R U
C24 C 0.4491(2) 0.77801(15) 0.75283(12) 0.0422(5) Uani 1 1 d . .
H24A H 0.440606 0.812901 0.711985 0.051 Uiso 1 1 calc R U
H24B H 0.446062 0.722997 0.736825 0.051 Uiso 1 1 calc R U
N1 N 0.21934(19) 0.67780(10) 0.61987(9) 0.0325(4) Uani 1 1 d . .
N2 N -0.07244(18) 0.65581(10) 0.63607(10) 0.0335(4) Uani 1 1 d . .

loop_
_atom_site_aniso_label
_atom_site_aniso_U_11
_atom_site_aniso_U_22
_atom_site_aniso_U_33
_atom_site_aniso_U_23
_atom_site_aniso_U_13
_atom_site_aniso_U_12
P2 0.0273(2) 0.0229(2) 0.0287(2) 0.00002(19) 0.00202(17) -0.00004(17)
P1 0.0373(3) 0.0258(2) 0.0289(3) -0.0007(2) 0.00228(19) 0.00463(19)
P3 0.0288(2) 0.0239(2) 0.0282(2) 0.0001(2) 0.00114(18) -0.00206(18)
Li32 0.0312(16) 0.0283(16) 0.0369(18) -0.0032(15) 0.0032(13) -0.0020(13)
O1 0.0429(8) 0.0284(7) 0.0401(8) 0.0005(6) 0.0104(6) 0.0027(6)
O2 0.0310(7) 0.0366(8) 0.0390(8) -0.0109(7) 0.0042(6) -0.0069(6)
C1 0.0334(10) 0.0309(10) 0.0342(10) 0.0027(9) 0.0058(8) -0.0023(8)
C2 0.0296(10) 0.0546(14) 0.0483(13) 0.0104(12) 0.0053(9) -0.0017(9)
C3 0.0493(13) 0.0339(12) 0.0625(16) 0.0024(11) 0.0131(11) -0.0102(10)
C4 0.0444(13) 0.0533(14) 0.0435(13) -0.0014(11) 0.0161(10) -0.0046(10)
C5 0.0327(10) 0.0331(10) 0.0313(10) 0.0020(9) -0.0006(8) 0.0012(8)
C6 0.0549(14) 0.0382(12) 0.0540(15) 0.0015(12) -0.0117(11) 0.0159(11)
C7 0.0522(14) 0.0615(16) 0.0338(12) -0.0073(12) -0.0085(10) 0.0135(12)
C8 0.0316(11) 0.0730(18) 0.0573(15) 0.0234(14) -0.0042(10) -0.0040(11)
C9 0.0457(12) 0.0259(10) 0.0385(11) 0.0046(9) 0.0061(9) -0.0059(8)
C10 0.0560(14) 0.0389(12) 0.0396(12) 0.0081(10) 0.0025(10) -0.0043(10)
C11 0.0395(11) 0.0310(10) 0.0348(10) -0.0009(9) 0.0048(8) 0.0002(8)
C12 0.0433(13) 0.0486(14) 0.0583(15) 0.0067(12) 0.0156(11) 0.0034(10)
C13 0.0458(12) 0.0334(11) 0.0407(12) 0.0021(10) -0.0072(9) -0.0107(9)
C14 0.0588(15) 0.0411(13) 0.0393(12) -0.0026(11) -0.0042(10) -0.0035(11)
C15 0.0326(10) 0.0402(12) 0.0448(12) 0.0055(10) -0.0016(9) 0.0003(9)
C16 0.0627(16) 0.0424(13) 0.0530(15) 0.0055(12) -0.0027(12) 0.0100(12)
C17 0.0377(11) 0.0340(11) 0.0384(11) 0.0008(9) 0.0055(8) 0.0038(8)
C18 0.0498(13) 0.0354(12) 0.0502(14) -0.0077(11) 0.0046(10) 0.0048(10)
C19 0.0423(12) 0.0322(11) 0.0550(14) 0.0020(10) 0.0049(10) 0.0037(9)
C20 0.0446(12) 0.0330(11) 0.0444(12) 0.0040(10) 0.0076(9) 0.0002(9)
C21 0.0339(10) 0.0373(11) 0.0379(11) -0.0095(9) 0.0019(8) -0.0031(8)
C22 0.0319(10) 0.0306(10) 0.0417(11) -0.0045(9) -0.0011(8) -0.0028(8)
C23 0.0335(10) 0.0362(11) 0.0512(13) -0.0099(10) 0.0063(9) -0.0036(9)
C24 0.0389(11) 0.0466(13) 0.0424(12) -0.0126(11) 0.0099(9) -0.0108(9)
N1 0.0392(9) 0.0262(8) 0.0331(9) 0.0002(7) 0.0076(7) -0.0034(7)
N2 0.0322(8) 0.0270(8) 0.0395(9) 0.0013(7) -0.0042(7) -0.0023(6)

loop_
_atom_type_symbol
_atom_type_description
_atom_type_scat_dispersion_real
_atom_type_scat_dispersion_imag
_atom_type_scat_source
P P 0.1023 0.0942 'International Tables Vol C Tables 4.2.6.8 and 6.1.1.4'
Li Li -0.0003 0.0001 'International Tables Vol C Tables 4.2.6.8 and 6.1.1.4'
O O 0.0106 0.006 'International Tables Vol C Tables 4.2.6.8 and 6.1.1.4'
C C 0.0033 0.0016 'International Tables Vol C Tables 4.2.6.8 and 6.1.1.4'
H H 0 0 'International Tables Vol C Tables 4.2.6.8 and 6.1.1.4'
N N 0.0061 0.0033 'International Tables Vol C Tables 4.2.6.8 and 6.1.1.4'

loop_
_geom_angle_atom_site_label_1
_geom_angle_atom_site_label_2
_geom_angle_atom_site_label_3
_geom_angle
C5 P2 C1 109.73(9)
C5 P2 P1 103.12(7)
C1 P2 P1 108.11(7)
C5 P2 Li32 121.94(10)
C1 P2 Li32 117.63(10)
P1 P2 Li32 92.55(8)
P3 P1 P2 91.72(3)
N1 P3 N2 106.24(9)
N1 P3 P1 104.74(6)
N2 P3 P1 109.45(6)
N1 P3 Li32 117.16(10)
N2 P3 Li32 123.03(10)
P1 P3 Li32 93.78(8)
O2 Li32 O1 105.10(17)
O2 Li32 P3 111.44(16)
O1 Li32 P3 120.06(16)
O2 Li32 P2 118.90(16)
O1 Li32 P2 122.93(16)
P3 Li32 P2 76.55(10)
C17 O1 C20 109.71(16)
C17 O1 Li32 125.50(17)
C20 O1 Li32 116.65(17)
C24 O2 C21 109.82(15)
C24 O2 Li32 126.20(16)
C21 O2 Li32 122.34(16)
C3 C1 C2 108.3(2)
C3 C1 C4 109.73(19)
C2 C1 C4 107.35(19)
C3 C1 P2 115.89(15)
C2 C1 P2 104.13(14)
C4 C1 P2 110.94(15)
C1 C2 H2A 109.5
C1 C2 H2B 109.5
H2A C2 H2B 109.5
C1 C2 H2C 109.5
H2A C2 H2C 109.5
H2B C2 H2C 109.5
C1 C3 H3A 109.5
C1 C3 H3B 109.5
H3A C3 H3B 109.5
C1 C3 H3C 109.5
H3A C3 H3C 109.5
H3B C3 H3C 109.5
C1 C4 H4A 109.5
C1 C4 H4B 109.5
H4A C4 H4B 109.5
C1 C4 H4C 109.5
H4A C4 H4C 109.5
H4B C4 H4C 109.5
C7 C5 C8 108.1(2)
C7 C5 C6 108.6(2)
C8 C5 C6 108.6(2)
C7 C5 P2 111.40(15)
C8 C5 P2 105.27(15)
C6 C5 P2 114.65(15)
C5 C6 H6A 109.5
C5 C6 H6B 109.5
H6A C6 H6B 109.5
C5 C6 H6C 109.5
H6A C6 H6C 109.5
H6B C6 H6C 109.5
C5 C7 H7A 109.5
C5 C7 H7B 109.5
H7A C7 H7B 109.5
C5 C7 H7C 109.5
H7A C7 H7C 109.5
H7B C7 H7C 109.5
C5 C8 H8A 109.5
C5 C8 H8B 109.5
H8A C8 H8B 109.5
C5 C8 H8C 109.5
H8A C8 H8C 109.5
H8B C8 H8C 109.5
N1 C9 C10 115.74(18)
N1 C9 H9A 108.3
C10 C9 H9A 108.3
N1 C9 H9B 108.3
C10 C9 H9B 108.3
H9A C9 H9B 107.4
C9 C10 H10A 109.5
C9 C10 H10B 109.5
H10A C10 H10B 109.5
C9 C10 H10C 109.5
H10A C10 H10C 109.5
H10B C10 H10C 109.5
N1 C11 C12 112.06(18)
N1 C11 H11A 109.2
C12 C11 H11A 109.2
N1 C11 H11B 109.2
C12 C11 H11B 109.2
H11A C11 H11B 107.9
C11 C12 H12A 109.5
C11 C12 H12B 109.5
H12A C12 H12B 109.5
C11 C12 H12C 109.5
H12A C12 H12C 109.5
H12B C12 H12C 109.5
N2 C13 C14 115.37(19)
N2 C13 H13A 108.4
C14 C13 H13A 108.4
N2 C13 H13B 108.4
C14 C13 H13B 108.4
H13A C13 H13B 107.5
C13 C14 H14A 109.5
C13 C14 H14B 109.5
H14A C14 H14B 109.5
C13 C14 H14C 109.5
H14A C14 H14C 109.5
H14B C14 H14C 109.5
N2 C15 C16 115.3(2)
N2 C15 H15A 108.4
C16 C15 H15A 108.4
N2 C15 H15B 108.4
C16 C15 H15B 108.4
H15A C15 H15B 107.5
C15 C16 H16A 109.5
C15 C16 H16B 109.5
H16A C16 H16B 109.5
C15 C16 H16C 109.5
H16A C16 H16C 109.5
H16B C16 H16C 109.5
O1 C17 C18 105.71(18)
O1 C17 H17A 110.6
C18 C17 H17A 110.6
O1 C17 H17B 110.6
C18 C17 H17B 110.6
H17A C17 H17B 108.7
C19 C18 C17 103.12(19)
C19 C18 H18A 111.1
C17 C18 H18A 111.1
C19 C18 H18B 111.1
C17 C18 H18B 111.1
H18A C18 H18B 109.1
C20 C19 C18 102.32(19)
C20 C19 H19A 111.3
C18 C19 H19A 111.3
C20 C19 H19B 111.3
C18 C19 H19B 111.3
H19A C19 H19B 109.2
O1 C20 C19 106.01(18)
O1 C20 H20A 110.5
C19 C20 H20A 110.5
O1 C20 H20B 110.5
C19 C20 H20B 110.5
H20A C20 H20B 108.7
O2 C21 C22 106.02(17)
O2 C21 H21A 110.5
C22 C21 H21A 110.5
O2 C21 H21B 110.5
C22 C21 H21B 110.5
H21A C21 H21B 108.7
C21 C22 C23 102.31(16)
C21 C22 H22A 111.3
C23 C22 H22A 111.3
C21 C22 H22B 111.3
C23 C22 H22B 111.3
H22A C22 H22B 109.2
C24 C23 C22 101.71(17)
C24 C23 H23A 111.4
C22 C23 H23A 111.4
C24 C23 H23B 111.4
C22 C23 H23B 111.4
H23A C23 H23B 109.3
O2 C24 C23 105.09(18)
O2 C24 H24A 110.7
C23 C24 H24A 110.7
O2 C24 H24B 110.7
C23 C24 H24B 110.7
H24A C24 H24B 108.8
C11 N1 C9 115.56(17)
C11 N1 P3 123.81(14)
C9 N1 P3 116.33(14)
C15 N2 C13 116.26(18)
C15 N2 P3 117.32(14)
C13 N2 P3 122.21(15)

loop_
_geom_bond_atom_site_label_1
_geom_bond_atom_site_label_2
_geom_bond_distance
P2 C5 1.898(2)
P2 C1 1.906(2)
P2 P1 2.1740(7)
P2 Li32 2.538(3)
P1 P3 2.1713(7)
P3 N1 1.7055(18)
P3 N2 1.7204(17)
P3 Li32 2.496(3)
Li32 O2 1.906(4)
Li32 O1 1.926(4)
O1 C17 1.436(3)
O1 C20 1.445(3)
O2 C24 1.438(3)
O2 C21 1.445(2)
C1 C3 1.519(3)
C1 C2 1.527(3)
C1 C4 1.531(3)
C2 H2A 0.98
C2 H2B 0.98
C2 H2C 0.98
C3 H3A 0.98
C3 H3B 0.98
C3 H3C 0.98
C4 H4A 0.98
C4 H4B 0.98
C4 H4C 0.98
C5 C7 1.521(3)
C5 C8 1.524(3)
C5 C6 1.525(3)
C6 H6A 0.98
C6 H6B 0.98
C6 H6C 0.98
C7 H7A 0.98
C7 H7B 0.98
C7 H7C 0.98
C8 H8A 0.98
C8 H8B 0.98
C8 H8C 0.98
C9 N1 1.465(3)
C9 C10 1.513(3)
C9 H9A 0.99
C9 H9B 0.99
C10 H10A 0.98
C10 H10B 0.98
C10 H10C 0.98
C11 N1 1.454(3)
C11 C12 1.517(3)
C11 H11A 0.99
C11 H11B 0.99
C12 H12A 0.98
C12 H12B 0.98
C12 H12C 0.98
C13 N2 1.458(3)
C13 C14 1.503(3)
C13 H13A 0.99
C13 H13B 0.99
C14 H14A 0.98
C14 H14B 0.98
C14 H14C 0.98
C15 N2 1.456(3)
C15 C16 1.514(3)
C15 H15A 0.99
C15 H15B 0.99
C16 H16A 0.98
C16 H16B 0.98
C16 H16C 0.98
C17 C18 1.514(3)
C17 H17A 0.99
C17 H17B 0.99
C18 C19 1.512(4)
C18 H18A 0.99
C18 H18B 0.99
C19 C20 1.500(3)
C19 H19A 0.99
C19 H19B 0.99
C20 H20A 0.99
C20 H20B 0.99
C21 C22 1.514(3)
C21 H21A 0.99
C21 H21B 0.99
C22 C23 1.523(3)
C22 H22A 0.99
C22 H22B 0.99
C23 C24 1.519(3)
C23 H23A 0.99
C23 H23B 0.99
C24 H24A 0.99
C24 H24B 0.99

loop_
_geom_torsion_atom_site_label_1
_geom_torsion_atom_site_label_2
_geom_torsion_atom_site_label_3
_geom_torsion_atom_site_label_4
_geom_torsion
C1 P2 C5 C7 -59.62(19)
P1 P2 C5 C7 -174.62(16)
Li32 P2 C5 C7 83.9(2)
C1 P2 C5 C8 -176.56(16)
P1 P2 C5 C8 68.44(17)
Li32 P2 C5 C8 -33.0(2)
C1 P2 C5 C6 64.15(19)
P1 P2 C5 C6 -50.85(18)
Li32 P2 C5 C6 -152.34(18)
C20 O1 C17 C18 -9.1(2)
Li32 O1 C17 C18 138.16(19)
O1 C17 C18 C19 28.2(2)
C17 C18 C19 C20 -35.8(2)
C17 O1 C20 C19 -14.1(2)
Li32 O1 C20 C19 -164.50(18)
C18 C19 C20 O1 31.1(2)
C24 O2 C21 C22 7.2(2)
Li32 O2 C21 C22 173.44(18)
O2 C21 C22 C23 -28.5(2)
C21 C22 C23 C24 37.9(2)
C21 O2 C24 C23 17.3(2)
Li32 O2 C24 C23 -148.2(2)
C22 C23 C24 O2 -34.4(2)
C12 C11 N1 C9 62.6(2)
C12 C11 N1 P3 -141.62(17)
C10 C9 N1 C11 56.2(3)
C10 C9 N1 P3 -101.4(2)
N2 P3 N1 C11 -79.06(18)
P1 P3 N1 C11 36.75(18)
Li32 P3 N1 C11 138.97(17)
N2 P3 N1 C9 76.57(16)
P1 P3 N1 C9 -167.62(13)
Li32 P3 N1 C9 -65.40(18)
C16 C15 N2 C13 -91.8(2)
C16 C15 N2 P3 110.8(2)
C14 C13 N2 C15 87.7(3)
C14 C13 N2 P3 -116.0(2)
N1 P3 N2 C15 -124.47(16)
P1 P3 N2 C15 122.95(14)
Li32 P3 N2 C15 14.7(2)
N1 P3 N2 C13 79.48(18)
P1 P3 N2 C13 -33.10(19)
Li32 P3 N2 C13 -141.35(18)
